data_7114675
loop_
_publ_author_name
'Kryatov, Sergey V.'
'Smith, Millicent B.'
'Rybak-Akimova, Elena V.'
'Nazarenko, Alexander Y.'

_publ_section_title
;
 Condensation of acetonitrile into N-acetimidoylacetamidine promoted by a
 dinuclear nickel(ii) complex
;
_journal_issue 13
_journal_name_full 'Chemical Communications'
_journal_page_first 1174
_journal_paper_doi 10.1039/b101893k
_journal_year 2001
_chemical_formula_sum 'C8 H20 N6 Ni O2'
_chemical_formula_weight 291.01
_chemical_name_systematic
; 
? 
;
_space_group_IT_number 61
_symmetry_space_group_name_Hall '-P 2ac 2ab'
_symmetry_space_group_name_H-M 'P b c a'
_atom_sites_solution_hydrogens geom
_atom_sites_solution_primary direct
_atom_sites_solution_secondary difmap
_audit_creation_method SHELXL-97
_cell_angle_alpha 90.00
_cell_angle_beta 90.00
_cell_angle_gamma 90.00
_cell_formula_units_Z 4
_cell_length_a 13.040(3)
_cell_length_b 14.150(3)
_cell_length_c 7.4400(10)
_cell_measurement_temperature 293(2)
_cell_volume 1372.8(5)
_computing_structure_refinement 'SHELXL-97 (Sheldrick, 1997)'
_computing_structure_solution 'SHELXS-97 (Sheldrick, 1990)'
_diffrn_ambient_temperature 293(2)
_diffrn_measured_fraction_theta_full 0.867
_diffrn_measured_fraction_theta_max 0.867
_diffrn_radiation_monochromator graphite
_diffrn_radiation_source 'fine-focus sealed tube'
_diffrn_radiation_type MoK\a
_diffrn_radiation_wavelength 0.71069
_diffrn_reflns_av_R_equivalents 0.0098
_diffrn_reflns_av_sigmaI/netI 0.0183
_diffrn_reflns_limit_h_max 16
_diffrn_reflns_limit_h_min 0
_diffrn_reflns_limit_k_max 18
_diffrn_reflns_limit_k_min 0
_diffrn_reflns_limit_l_max 9
_diffrn_reflns_limit_l_min -1
_diffrn_reflns_number 1823
_diffrn_reflns_theta_full 27.56
_diffrn_reflns_theta_max 27.56
_diffrn_reflns_theta_min 2.88
_exptl_absorpt_coefficient_mu 1.415
_exptl_crystal_density_diffrn 1.408
_exptl_crystal_density_method 'not measured'
_exptl_crystal_F_000 616
_refine_diff_density_max 0.543
_refine_diff_density_min -0.531
_refine_diff_density_rms 0.076
_refine_ls_extinction_method none
_refine_ls_goodness_of_fit_ref 1.051
_refine_ls_hydrogen_treatment mixed
_refine_ls_matrix_type full
_refine_ls_number_parameters 119
_refine_ls_number_reflns 1589
_refine_ls_number_restraints 0
_refine_ls_restrained_S_all 1.051
_refine_ls_R_factor_all 0.0585
_refine_ls_R_factor_gt 0.0320
_refine_ls_shift/su_max 0.000
_refine_ls_shift/su_mean 0.000
_refine_ls_structure_factor_coef Fsqd
_refine_ls_weighting_details 'w=1/[\s^2^(Fo^2^)+(0.0547P)^2^+0.2123P] where P=(Fo^2^+2Fc^2^)/3'
_refine_ls_weighting_scheme calc
_refine_ls_wR_factor_gt 0.0848
_refine_ls_wR_factor_ref 0.0977
_reflns_number_gt 1048
_reflns_number_total 1589
_reflns_threshold_expression >2sigma(I)
_cod_data_source_file b101893k.txt
_cod_data_source_block a20
_cod_depositor_comments
;
The following automatic conversions were performed:

'_refine_ls_weighting_scheme' value 'calc
w=1/[\s^2^(Fo^2^)+(0.0547P)^2^+0.2123P] where P=(Fo^2^+2Fc^2^)/3' was
changed to 'calc'. New tag '_refine_ls_weighting_details' was
created. The value of the new tag was set to
'w=1/[\s^2^(Fo^2^)+(0.0547P)^2^+0.2123P] where P=(Fo^2^+2Fc^2^)/3'.

Automatic conversion script
Id: cif_fix_values 3143 2015-03-26 13:38:13Z robertas 
;
_cod_database_code 7114675

loop_
_symmetry_equiv_pos_as_xyz
'x, y, z'
'-x+1/2, -y, z+1/2'
'-x, y+1/2, -z+1/2'
'x+1/2, -y+1/2, -z'
'-x, -y, -z'
'x-1/2, y, -z-1/2'
'x, -y-1/2, z-1/2'
'-x-1/2, y-1/2, z'

loop_
_atom_site_label
_atom_site_type_symbol
_atom_site_fract_x
_atom_site_fract_y
_atom_site_fract_z
_atom_site_U_iso_or_equiv
_atom_site_adp_type
_atom_site_occupancy
_atom_site_calc_flag
_atom_site_refinement_flags
Ni1 Ni 0.5000 0.0000 0.0000 0.03203(16) Uani 1 d S
N1 N 0.35968(16) -0.00265(12) 0.0369(3) 0.0381(4) Uani 1 d .
N3 N 0.31365(14) 0.15621(12) -0.0169(2) 0.0385(4) Uani 1 d .
N2 N 0.49099(13) 0.12757(14) -0.0518(3) 0.0380(4) Uani 1 d .
C4 C 0.41166(16) 0.18271(14) -0.0487(3) 0.0352(5) Uani 1 d .
C2 C 0.29256(17) 0.06450(15) 0.0234(3) 0.0365(5) Uani 1 d .
C3 C 0.18088(19) 0.04373(19) 0.0515(5) 0.0518(6) Uani 1 d .
C5 C 0.4264(2) 0.28724(16) -0.0789(4) 0.0470(6) Uani 1 d .
O1 O 0.69217(15) 0.20539(15) -0.1637(3) 0.0573(5) Uani 1 d .
H5A H 0.371(2) 0.3105(16) -0.138(4) 0.052(7) Uiso 1 d .
H5B H 0.484(2) 0.302(2) -0.146(5) 0.071(9) Uiso 1 d .
H2A H 0.5479(19) 0.1535(16) -0.085(4) 0.046(7) Uiso 1 d .
H3A H 0.168(3) -0.018(3) 0.104(5) 0.101(12) Uiso 1 d .
H11A H 0.717(3) 0.196(2) -0.253(5) 0.086(13) Uiso 1 d .
H3B H 0.142(4) 0.054(3) -0.059(7) 0.138(16) Uiso 1 d .
H3C H 0.159(2) 0.082(2) 0.141(4) 0.091(11) Uiso 1 d .
H1A H 0.3339(19) -0.0515(19) 0.067(4) 0.046(7) Uiso 1 d .
H11B H 0.716(2) 0.242(2) -0.111(5) 0.064(10) Uiso 1 d .
H5C H 0.420(3) 0.317(2) 0.027(5) 0.080(11) Uiso 1 d .

loop_
_atom_site_aniso_label
_atom_site_aniso_U_11
_atom_site_aniso_U_22
_atom_site_aniso_U_33
_atom_site_aniso_U_23
_atom_site_aniso_U_13
_atom_site_aniso_U_12
Ni1 0.0307(2) 0.0257(2) 0.0397(3) 0.00170(14) 0.00169(15) 0.00109(13)
N1 0.0336(10) 0.0275(9) 0.0530(12) 0.0056(8) 0.0040(8) -0.0002(7)
N3 0.0359(9) 0.0316(9) 0.0480(12) 0.0023(7) -0.0002(8) 0.0043(7)
N2 0.0336(9) 0.0295(9) 0.0510(11) 0.0022(9) 0.0032(8) -0.0002(7)
C4 0.0408(11) 0.0273(10) 0.0375(11) -0.0002(8) -0.0036(10) 0.0008(8)
C2 0.0354(10) 0.0331(11) 0.0409(12) -0.0013(9) -0.0003(9) 0.0005(8)
C3 0.0369(12) 0.0448(15) 0.0738(18) 0.0075(14) 0.0068(13) 0.0005(11)
C5 0.0480(14) 0.0303(11) 0.0626(17) 0.0067(12) -0.0020(13) 0.0010(10)
O1 0.0518(11) 0.0528(11) 0.0672(13) -0.0165(10) 0.0175(10) -0.0209(9)

loop_
_atom_type_symbol
_atom_type_description
_atom_type_scat_dispersion_real
_atom_type_scat_dispersion_imag
_atom_type_scat_source
C C 0.0033 0.0016 'International Tables Vol C Tables 4.2.6.8 and 6.1.1.4'
H H 0.0000 0.0000 'International Tables Vol C Tables 4.2.6.8 and 6.1.1.4'
N N 0.0061 0.0033 'International Tables Vol C Tables 4.2.6.8 and 6.1.1.4'
O O 0.0106 0.0060 'International Tables Vol C Tables 4.2.6.8 and 6.1.1.4'
Ni Ni 0.3393 1.1124 'International Tables Vol C Tables 4.2.6.8 and 6.1.1.4'

loop_
_geom_angle_atom_site_label_1
_geom_angle_atom_site_label_2
_geom_angle_atom_site_label_3
_geom_angle
_geom_angle_site_symmetry_1
_geom_angle_site_symmetry_3
N2 Ni1 N2 180.0 5_655 .
N2 Ni1 N1 90.69(8) 5_655 .
N2 Ni1 N1 89.31(8) . .
N2 Ni1 N1 89.31(8) 5_655 5_655
N2 Ni1 N1 90.69(8) . 5_655
N1 Ni1 N1 180.0 . 5_655
C2 N1 Ni1 129.90(17) . .
C2 N1 H1A 111.8(17) . .
Ni1 N1 H1A 118.3(17) . .
C4 N3 C2 119.62(18) . .
C4 N2 Ni1 129.40(16) . .
C4 N2 H2A 115.8(15) . .
Ni1 N2 H2A 114.8(15) . .
N2 C4 N3 126.17(19) . .
N2 C4 C5 119.1(2) . .
N3 C4 C5 114.71(19) . .
N1 C2 N3 125.5(2) . .
N1 C2 C3 120.1(2) . .
N3 C2 C3 114.46(19) . .
C2 C3 H3A 113(2) . .
C2 C3 H3B 111(3) . .
H3A C3 H3B 112(4) . .
C2 C3 H3C 107(2) . .
H3A C3 H3C 101(3) . .
H3B C3 H3C 111(3) . .
C4 C5 H5A 109.0(15) . .
C4 C5 H5B 113.4(18) . .
H5A C5 H5B 108(2) . .
C4 C5 H5C 108(2) . .
H5A C5 H5C 101(3) . .
H5B C5 H5C 116(3) . .
H11A O1 H11B 115(4) . .

loop_
_geom_bond_atom_site_label_1
_geom_bond_atom_site_label_2
_geom_bond_distance
_geom_bond_site_symmetry_2
Ni1 N2 1.849(2) 5_655
Ni1 N2 1.849(2) .
Ni1 N1 1.851(2) .
Ni1 N1 1.851(2) 5_655
N1 C2 1.296(3) .
N1 H1A 0.80(3) .
N3 C4 1.353(3) .
N3 C2 1.360(3) .
N2 C4 1.296(3) .
N2 H2A 0.86(3) .
C4 C5 1.508(3) .
C2 C3 1.500(3) .
C3 H3A 0.98(4) .
C3 H3B 0.98(5) .
C3 H3C 0.91(3) .
C5 H5A 0.91(3) .
C5 H5B 0.93(3) .
C5 H5C 0.90(4) .
O1 H11A 0.75(4) .
O1 H11B 0.72(3) .

loop_
_geom_torsion_atom_site_label_1
_geom_torsion_atom_site_label_2
_geom_torsion_atom_site_label_3
_geom_torsion_atom_site_label_4
_geom_torsion
_geom_torsion_site_symmetry_1
N2 Ni1 N1 C2 -179.1(2) 5_655
N2 Ni1 N1 C2 0.9(2) .
N1 Ni1 N1 C2 93(15) 5_655
N2 Ni1 N2 C4 -145(28) 5_655
N1 Ni1 N2 C4 2.5(2) .
N1 Ni1 N2 C4 -177.5(2) 5_655
Ni1 N2 C4 N3 -4.7(4) .
Ni1 N2 C4 C5 173.87(19) .
C2 N3 C4 N2 2.8(3) .
C2 N3 C4 C5 -175.8(2) .
Ni1 N1 C2 N3 -2.6(4) .
Ni1 N1 C2 C3 176.9(2) .
C4 N3 C2 N1 0.9(3) .
C4 N3 C2 C3 -178.6(2) .
